data_7241071
loop_
_publ_author_name
'Wang, Zhichao'
'Li, Hanjie'
'Peng, Zhixing'
'Wang, Zaibin'
'Wang, Yanguang'
'Lu, Ping'

_publ_section_title
;
 Preparation and photophysical properties of quinazoline-based
 fluorophores
;
_journal_issue 51
_journal_name_full 'RSC Advances'
_journal_page_first 30297
_journal_page_last 30303
_journal_paper_doi 10.1039/D0RA05701K
_journal_volume 10
_journal_year 2020
_chemical_formula_moiety 'C34 H19 F6 N3'
_chemical_formula_sum 'C34 H19 F6 N3'
_chemical_formula_weight 583.52
_space_group_crystal_system monoclinic
_space_group_IT_number 14
_space_group_name_Hall '-P 2ybc'
_space_group_name_H-M_alt 'P 1 21/c 1'
_atom_sites_solution_hydrogens geom
_atom_sites_solution_primary dual
_audit_creation_date 2019-04-25
_audit_creation_method
;
Olex2 1.2
(compiled 2018.05.29 svn.r3508 for OlexSys, GUI svn.r5506)
;
_audit_update_record
;
2019-10-28 deposited with the CCDC.	2020-08-10 downloaded from the CCDC.
;
_cell_angle_alpha 90
_cell_angle_beta 92.997(4)
_cell_angle_gamma 90
_cell_formula_units_Z 4
_cell_length_a 10.3025(11)
_cell_length_b 15.7894(17)
_cell_length_c 15.9352(16)
_cell_measurement_reflns_used 9855
_cell_measurement_temperature 170(2)
_cell_measurement_theta_max 26.41
_cell_measurement_theta_min 2.56
_cell_volume 2588.6(5)
_computing_cell_refinement 'SAINT V8.38A (?, 2016)'
_computing_data_reduction 'SAINT V8.38A (?, 2016)'
_computing_molecular_graphics 'Olex2 (Dolomanov et al., 2009)'
_computing_publication_material 'Olex2 (Dolomanov et al., 2009)'
_computing_structure_refinement 'ShelXL (Sheldrick, 2015)'
_computing_structure_solution 'ShelXT (Sheldrick, 2015)'
_diffrn_ambient_temperature 169.99
_diffrn_measured_fraction_theta_full 0.999
_diffrn_measured_fraction_theta_max 0.996
_diffrn_measurement_device_type 'Bruker APEX-II CCD'
_diffrn_measurement_method '\f and \w scans'
_diffrn_radiation_type MoK\a
_diffrn_radiation_wavelength 0.71073
_diffrn_reflns_av_R_equivalents 0.0556
_diffrn_reflns_av_unetI/netI 0.0329
_diffrn_reflns_Laue_measured_fraction_full 0.999
_diffrn_reflns_Laue_measured_fraction_max 0.996
_diffrn_reflns_limit_h_max 12
_diffrn_reflns_limit_h_min -12
_diffrn_reflns_limit_k_max 19
_diffrn_reflns_limit_k_min -19
_diffrn_reflns_limit_l_max 19
_diffrn_reflns_limit_l_min -19
_diffrn_reflns_number 45677
_diffrn_reflns_point_group_measured_fraction_full 0.999
_diffrn_reflns_point_group_measured_fraction_max 0.996
_diffrn_reflns_theta_full 25.242
_diffrn_reflns_theta_max 26.438
_diffrn_reflns_theta_min 2.363
_diffrn_standards_number 0
_exptl_absorpt_coefficient_mu 0.119
_exptl_absorpt_correction_T_max 0.7454
_exptl_absorpt_correction_T_min 0.6259
_exptl_absorpt_correction_type multi-scan
_exptl_absorpt_process_details
;
SADABS-2016/2 (Bruker,2016/2) was used for absorption correction.
wR2(int) was 0.1208 before and 0.0713 after correction.
The Ratio of minimum to maximum transmission is 0.8397.
The \l/2 correction factor is Not present.
;
_exptl_crystal_colour yellow
_exptl_crystal_colour_primary yellow
_exptl_crystal_density_diffrn 1.497
_exptl_crystal_description block
_exptl_crystal_F_000 1192
_exptl_crystal_size_max 0.373
_exptl_crystal_size_mid 0.308
_exptl_crystal_size_min 0.23
_refine_diff_density_max 0.411
_refine_diff_density_min -0.358
_refine_diff_density_rms 0.049
_refine_ls_extinction_method none
_refine_ls_goodness_of_fit_ref 1.036
_refine_ls_hydrogen_treatment constr
_refine_ls_matrix_type full
_refine_ls_number_parameters 388
_refine_ls_number_reflns 5313
_refine_ls_number_restraints 0
_refine_ls_restrained_S_all 1.036
_refine_ls_R_factor_all 0.0618
_refine_ls_R_factor_gt 0.0494
_refine_ls_shift/su_max 0.000
_refine_ls_shift/su_mean 0.000
_refine_ls_structure_factor_coef Fsqd
_refine_ls_weighting_details 'w=1/[\s^2^(Fo^2^)+(0.0615P)^2^+1.9655P] where P=(Fo^2^+2Fc^2^)/3'
_refine_ls_weighting_scheme calc
_refine_ls_wR_factor_gt 0.1324
_refine_ls_wR_factor_ref 0.1422
_reflns_Friedel_coverage 0.000
_reflns_number_gt 4322
_reflns_number_total 5313
_reflns_threshold_expression 'I > 2\s(I)'
_cod_data_source_file d0ra05701k2.cif
_cod_data_source_block 190425_wzc_4343_0m
_cod_depositor_comments 'Adding full bibliography for 7241071--7241074.cif.'
_cod_database_code 7241071
_shelx_shelxl_version_number 2016/6
_shelx_space_group_comment
;
The symmetry employed for this shelxl refinement is uniquely defined
by the following loop, which should always be used as a source of
symmetry information in preference to the above space-group names.
They are only intended as comments.
;
_shelx_estimated_absorpt_t_max 0.973
_shelx_estimated_absorpt_t_min 0.957
_olex2_refinement_description
;
1. Fixed Uiso
 At 1.2 times of:
  All C(H) groups
2.a Aromatic/amide H refined with riding coordinates:
 C1(H1), C2(H2), C3(H3), C4(H4), C9(H9), C10(H10), C11(H11), C12(H12),
 C14(H14), C15(H15), C17(H17), C18(H18), C23(H23), C24(H24), C25(H25), C26(H26),
  C28(H28), C30(H30), C32(H32)
;
_olex2_submission_special_instructions 'No special instructions were received'

loop_
_space_group_symop_operation_xyz
'x, y, z'
'-x, y+1/2, -z+1/2'
'-x, -y, -z'
'x, -y-1/2, z-1/2'

loop_
_atom_site_label
_atom_site_type_symbol
_atom_site_fract_x
_atom_site_fract_y
_atom_site_fract_z
_atom_site_U_iso_or_equiv
_atom_site_adp_type
_atom_site_occupancy
_atom_site_site_symmetry_order
_atom_site_calc_flag
_atom_site_refinement_flags_posn
_atom_site_refinement_flags_adp
_atom_site_refinement_flags_occupancy
_atom_site_disorder_assembly
_atom_site_disorder_group
F1 F -0.1316(3) 0.52159(13) 0.19235(16) 0.1119(8) Uani 1 1 d . . . . .
F2 F 0.02803(17) 0.49358(11) 0.12163(17) 0.1024(8) Uani 1 1 d . . . . .
F3 F -0.1399(2) 0.54967(12) 0.06416(14) 0.0986(8) Uani 1 1 d . . . . .
F4 F -0.20233(14) 0.87287(10) 0.19626(10) 0.0623(4) Uani 1 1 d . . . . .
F5 F -0.04581(13) 0.93562(9) 0.13841(11) 0.0624(4) Uani 1 1 d . . . . .
F6 F -0.18182(13) 0.86129(10) 0.06445(9) 0.0546(4) Uani 1 1 d . . . . .
N1 N 0.65891(15) 0.34297(10) 0.44304(10) 0.0293(3) Uani 1 1 d . . . . .
N2 N 0.34787(15) 0.65802(10) 0.28797(10) 0.0286(3) Uani 1 1 d . . . . .
N3 N 0.34199(15) 0.80829(10) 0.26858(10) 0.0295(3) Uani 1 1 d . . . . .
C1 C 0.86268(19) 0.38958(13) 0.52647(13) 0.0348(4) Uani 1 1 d . . . . .
H1 H 0.854909 0.448042 0.513038 0.042 Uiso 1 1 calc R . . . .
C2 C 0.9644(2) 0.35982(15) 0.57811(13) 0.0398(5) Uani 1 1 d . . . . .
H2 H 1.027307 0.398775 0.600629 0.048 Uiso 1 1 calc R . . . .
C3 C 0.9774(2) 0.27407(16) 0.59814(14) 0.0436(5) Uani 1 1 d . . . . .
H3 H 1.049671 0.255377 0.632771 0.052 Uiso 1 1 calc R . . . .
C4 C 0.8865(2) 0.21660(15) 0.56807(13) 0.0402(5) Uani 1 1 d . . . . .
H4 H 0.894879 0.158376 0.582369 0.048 Uiso 1 1 calc R . . . .
C5 C 0.78100(19) 0.24457(13) 0.51605(12) 0.0325(4) Uani 1 1 d . . . . .
C6 C 0.77159(18) 0.33076(12) 0.49469(11) 0.0299(4) Uani 1 1 d . . . . .
C7 C 0.59612(19) 0.26481(12) 0.43235(12) 0.0293(4) Uani 1 1 d . . . . .
C8 C 0.6698(2) 0.20244(12) 0.47672(12) 0.0332(4) Uani 1 1 d . . . . .
C9 C 0.6270(2) 0.11852(13) 0.47494(14) 0.0402(5) Uani 1 1 d . . . . .
H9 H 0.674759 0.076008 0.505377 0.048 Uiso 1 1 calc R . . . .
C10 C 0.5151(2) 0.09815(13) 0.42862(14) 0.0426(5) Uani 1 1 d . . . . .
H10 H 0.484727 0.041322 0.427802 0.051 Uiso 1 1 calc R . . . .
C11 C 0.4452(2) 0.16024(13) 0.38265(13) 0.0377(5) Uani 1 1 d . . . . .
H11 H 0.369464 0.144395 0.349848 0.045 Uiso 1 1 calc R . . . .
C12 C 0.48403(19) 0.24416(13) 0.38389(12) 0.0320(4) Uani 1 1 d . . . . .
H12 H 0.436058 0.286133 0.352866 0.038 Uiso 1 1 calc R . . . .
C13 C 0.61207(17) 0.42170(11) 0.41148(11) 0.0271(4) Uani 1 1 d . . . . .
C14 C 0.48028(18) 0.44116(12) 0.41480(11) 0.0283(4) Uani 1 1 d . . . . .
H14 H 0.422288 0.401188 0.436982 0.034 Uiso 1 1 calc R . . . .
C15 C 0.43423(18) 0.51841(12) 0.38589(11) 0.0282(4) Uani 1 1 d . . . . .
H15 H 0.343836 0.530179 0.386248 0.034 Uiso 1 1 calc R . . . .
C16 C 0.51815(18) 0.57963(12) 0.35609(11) 0.0276(4) Uani 1 1 d . . . . .
C17 C 0.64941(18) 0.55901(12) 0.35176(12) 0.0297(4) Uani 1 1 d . . . . .
H17 H 0.707781 0.599465 0.330774 0.036 Uiso 1 1 calc R . . . .
C18 C 0.69565(17) 0.48041(12) 0.37765(12) 0.0289(4) Uani 1 1 d . . . . .
H18 H 0.784557 0.466497 0.372330 0.035 Uiso 1 1 calc R . . . .
C19 C 0.46276(18) 0.66249(12) 0.32893(11) 0.0275(4) Uani 1 1 d . . . . .
C20 C 0.29229(18) 0.73178(12) 0.26097(11) 0.0283(4) Uani 1 1 d . . . . .
C21 C 0.46062(18) 0.81426(12) 0.31045(11) 0.0286(4) Uani 1 1 d . . . . .
C22 C 0.52500(18) 0.74182(12) 0.34546(11) 0.0281(4) Uani 1 1 d . . . . .
C23 C 0.64364(19) 0.75404(13) 0.39375(13) 0.0332(4) Uani 1 1 d . . . . .
H23 H 0.685340 0.707226 0.421186 0.040 Uiso 1 1 calc R . . . .
C24 C 0.6976(2) 0.83266(13) 0.40078(13) 0.0380(5) Uani 1 1 d . . . . .
H24 H 0.777058 0.840045 0.432983 0.046 Uiso 1 1 calc R . . . .
C25 C 0.6374(2) 0.90326(13) 0.36096(13) 0.0365(5) Uani 1 1 d . . . . .
H25 H 0.678396 0.957119 0.364227 0.044 Uiso 1 1 calc R . . . .
C26 C 0.5202(2) 0.89441(13) 0.31772(13) 0.0340(4) Uani 1 1 d . . . . .
H26 H 0.478698 0.942473 0.292459 0.041 Uiso 1 1 calc R . . . .
C27 C 0.16316(18) 0.72330(12) 0.21562(12) 0.0293(4) Uani 1 1 d . . . . .
C28 C 0.11383(19) 0.64370(13) 0.19352(12) 0.0332(4) Uani 1 1 d . . . . .
H28 H 0.162986 0.594230 0.207215 0.040 Uiso 1 1 calc R . . . .
C29 C -0.0069(2) 0.63677(14) 0.15158(13) 0.0362(5) Uani 1 1 d . . . . .
C30 C -0.08060(19) 0.70835(14) 0.13136(13) 0.0365(5) Uani 1 1 d . . . . .
H30 H -0.163185 0.703286 0.102376 0.044 Uiso 1 1 calc R . . . .
C31 C -0.03155(18) 0.78713(13) 0.15417(12) 0.0330(4) Uani 1 1 d . . . . .
C32 C 0.08929(18) 0.79507(13) 0.19617(12) 0.0312(4) Uani 1 1 d . . . . .
H32 H 0.121560 0.849548 0.211631 0.037 Uiso 1 1 calc R . . . .
C33 C -0.0612(2) 0.55095(15) 0.13121(17) 0.0501(6) Uani 1 1 d . . . . .
C34 C -0.1143(2) 0.86402(14) 0.13828(14) 0.0398(5) Uani 1 1 d . . . . .

loop_
_atom_site_aniso_label
_atom_site_aniso_U_11
_atom_site_aniso_U_22
_atom_site_aniso_U_33
_atom_site_aniso_U_23
_atom_site_aniso_U_13
_atom_site_aniso_U_12
F1 0.143(2) 0.0730(13) 0.1229(18) -0.0073(12) 0.0380(16) -0.0586(14)
F2 0.0593(11) 0.0485(10) 0.195(2) -0.0465(12) -0.0315(12) 0.0072(8)
F3 0.1120(16) 0.0605(11) 0.1153(16) -0.0101(10) -0.0713(13) -0.0129(10)
F4 0.0552(9) 0.0703(10) 0.0629(9) 0.0085(8) 0.0172(7) 0.0302(8)
F5 0.0418(8) 0.0369(8) 0.1066(13) 0.0143(8) -0.0150(8) 0.0063(6)
F6 0.0427(7) 0.0665(9) 0.0532(8) 0.0092(7) -0.0117(6) 0.0187(7)
N1 0.0287(8) 0.0242(8) 0.0343(8) 0.0016(6) -0.0034(6) 0.0022(6)
N2 0.0263(8) 0.0281(8) 0.0309(8) 0.0028(6) -0.0022(6) 0.0037(6)
N3 0.0283(8) 0.0292(8) 0.0307(8) 0.0025(6) -0.0006(6) 0.0051(6)
C1 0.0293(10) 0.0368(11) 0.0379(10) -0.0010(8) -0.0008(8) 0.0040(8)
C2 0.0292(10) 0.0517(13) 0.0382(11) -0.0012(10) -0.0016(8) 0.0052(9)
C3 0.0349(11) 0.0588(14) 0.0366(11) 0.0070(10) -0.0025(9) 0.0156(10)
C4 0.0414(12) 0.0419(12) 0.0375(11) 0.0093(9) 0.0042(9) 0.0166(9)
C5 0.0346(10) 0.0323(10) 0.0312(10) 0.0037(8) 0.0065(8) 0.0100(8)
C6 0.0284(9) 0.0330(10) 0.0282(9) 0.0013(8) 0.0009(7) 0.0082(8)
C7 0.0343(10) 0.0236(9) 0.0306(9) 0.0009(7) 0.0065(7) 0.0014(7)
C8 0.0385(11) 0.0295(10) 0.0321(10) 0.0036(8) 0.0080(8) 0.0073(8)
C9 0.0473(12) 0.0278(10) 0.0465(12) 0.0061(9) 0.0125(10) 0.0068(9)
C10 0.0504(13) 0.0265(10) 0.0526(13) -0.0009(9) 0.0169(10) -0.0029(9)
C11 0.0382(11) 0.0333(11) 0.0425(11) -0.0067(9) 0.0094(9) -0.0063(8)
C12 0.0333(10) 0.0297(10) 0.0334(10) -0.0006(8) 0.0048(8) 0.0004(8)
C13 0.0284(9) 0.0227(9) 0.0297(9) -0.0014(7) -0.0043(7) 0.0027(7)
C14 0.0268(9) 0.0278(9) 0.0301(9) -0.0005(7) -0.0010(7) -0.0018(7)
C15 0.0232(8) 0.0310(10) 0.0300(9) -0.0018(7) -0.0021(7) 0.0022(7)
C16 0.0280(9) 0.0254(9) 0.0288(9) -0.0006(7) -0.0043(7) 0.0032(7)
C17 0.0268(9) 0.0267(9) 0.0354(10) 0.0023(7) 0.0001(7) -0.0006(7)
C18 0.0227(9) 0.0272(9) 0.0365(10) -0.0008(8) -0.0011(7) 0.0025(7)
C19 0.0272(9) 0.0285(9) 0.0269(9) 0.0004(7) 0.0010(7) 0.0037(7)
C20 0.0264(9) 0.0305(10) 0.0277(9) 0.0024(7) 0.0006(7) 0.0040(7)
C21 0.0298(9) 0.0283(9) 0.0277(9) 0.0006(7) 0.0023(7) 0.0037(7)
C22 0.0285(9) 0.0281(9) 0.0279(9) -0.0006(7) 0.0020(7) 0.0041(7)
C23 0.0327(10) 0.0310(10) 0.0352(10) -0.0025(8) -0.0048(8) 0.0051(8)
C24 0.0332(10) 0.0378(11) 0.0420(11) -0.0082(9) -0.0058(8) 0.0023(9)
C25 0.0368(11) 0.0288(10) 0.0440(11) -0.0060(8) 0.0033(9) -0.0034(8)
C26 0.0369(10) 0.0278(10) 0.0370(10) 0.0000(8) 0.0004(8) 0.0031(8)
C27 0.0256(9) 0.0337(10) 0.0284(9) 0.0035(7) 0.0004(7) 0.0037(7)
C28 0.0314(10) 0.0327(10) 0.0353(10) 0.0018(8) -0.0010(8) 0.0048(8)
C29 0.0323(10) 0.0371(11) 0.0388(11) -0.0009(9) -0.0031(8) 0.0004(8)
C30 0.0256(9) 0.0433(12) 0.0399(11) 0.0022(9) -0.0037(8) 0.0019(8)
C31 0.0267(9) 0.0379(11) 0.0345(10) 0.0057(8) 0.0014(8) 0.0052(8)
C32 0.0272(9) 0.0310(10) 0.0353(10) 0.0037(8) 0.0016(7) 0.0019(8)
C33 0.0415(13) 0.0395(13) 0.0675(16) -0.0036(11) -0.0136(11) 0.0006(10)
C34 0.0303(10) 0.0421(12) 0.0466(12) 0.0059(10) -0.0028(9) 0.0058(9)

loop_
_atom_type_symbol
_atom_type_description
_atom_type_scat_dispersion_real
_atom_type_scat_dispersion_imag
_atom_type_scat_source
C C 0.0033 0.0016 'International Tables Vol C Tables 4.2.6.8 and 6.1.1.4'
H H 0.0000 0.0000 'International Tables Vol C Tables 4.2.6.8 and 6.1.1.4'
F F 0.0171 0.0103 'International Tables Vol C Tables 4.2.6.8 and 6.1.1.4'
N N 0.0061 0.0033 'International Tables Vol C Tables 4.2.6.8 and 6.1.1.4'

loop_
_geom_angle_atom_site_label_1
_geom_angle_atom_site_label_2
_geom_angle_atom_site_label_3
_geom_angle
_geom_angle_site_symmetry_1
_geom_angle_site_symmetry_3
_geom_angle_publ_flag
C6 N1 C13 125.87(16) . . ?
C7 N1 C6 108.28(15) . . ?
C7 N1 C13 125.73(15) . . ?
C19 N2 C20 117.52(16) . . ?
C20 N3 C21 116.28(16) . . ?
C2 C1 H1 121.2 . . ?
C2 C1 C6 117.7(2) . . ?
C6 C1 H1 121.2 . . ?
C1 C2 H2 119.1 . . ?
C1 C2 C3 121.8(2) . . ?
C3 C2 H2 119.1 . . ?
C2 C3 H3 119.8 . . ?
C4 C3 C2 120.4(2) . . ?
C4 C3 H3 119.8 . . ?
C3 C4 H4 120.3 . . ?
C3 C4 C5 119.4(2) . . ?
C5 C4 H4 120.3 . . ?
C4 C5 C6 119.3(2) . . ?
C4 C5 C8 133.3(2) . . ?
C6 C5 C8 107.39(17) . . ?
N1 C6 C5 108.67(17) . . ?
C1 C6 N1 129.95(18) . . ?
C1 C6 C5 121.32(18) . . ?
N1 C7 C8 108.75(17) . . ?
C12 C7 N1 129.64(17) . . ?
C12 C7 C8 121.53(18) . . ?
C7 C8 C5 106.90(17) . . ?
C9 C8 C5 133.67(19) . . ?
C9 C8 C7 119.4(2) . . ?
C8 C9 H9 120.4 . . ?
C10 C9 C8 119.2(2) . . ?
C10 C9 H9 120.4 . . ?
C9 C10 H10 119.6 . . ?
C9 C10 C11 120.7(2) . . ?
C11 C10 H10 119.6 . . ?
C10 C11 H11 119.2 . . ?
C12 C11 C10 121.5(2) . . ?
C12 C11 H11 119.2 . . ?
C7 C12 H12 121.2 . . ?
C11 C12 C7 117.53(19) . . ?
C11 C12 H12 121.2 . . ?
C14 C13 N1 119.59(17) . . ?
C18 C13 N1 121.03(16) . . ?
C18 C13 C14 119.37(17) . . ?
C13 C14 H14 120.0 . . ?
C15 C14 C13 120.02(17) . . ?
C15 C14 H14 120.0 . . ?
C14 C15 H15 119.4 . . ?
C14 C15 C16 121.16(17) . . ?
C16 C15 H15 119.4 . . ?
C15 C16 C19 118.31(16) . . ?
C17 C16 C15 118.29(17) . . ?
C17 C16 C19 123.39(17) . . ?
C16 C17 H17 119.6 . . ?
C18 C17 C16 120.89(17) . . ?
C18 C17 H17 119.6 . . ?
C13 C18 H18 119.9 . . ?
C17 C18 C13 120.12(17) . . ?
C17 C18 H18 119.9 . . ?
N2 C19 C16 114.68(16) . . ?
N2 C19 C22 121.34(17) . . ?
C22 C19 C16 123.98(16) . . ?
N2 C20 C27 115.39(16) . . ?
N3 C20 N2 127.08(17) . . ?
N3 C20 C27 117.50(16) . . ?
N3 C21 C22 121.59(17) . . ?
N3 C21 C26 118.51(17) . . ?
C26 C21 C22 119.89(17) . . ?
C21 C22 C19 116.00(17) . . ?
C21 C22 C23 118.23(17) . . ?
C23 C22 C19 125.77(17) . . ?
C22 C23 H23 119.9 . . ?
C24 C23 C22 120.23(18) . . ?
C24 C23 H23 119.9 . . ?
C23 C24 H24 119.5 . . ?
C23 C24 C25 120.98(19) . . ?
C25 C24 H24 119.5 . . ?
C24 C25 H25 119.9 . . ?
C26 C25 C24 120.20(19) . . ?
C26 C25 H25 119.9 . . ?
C21 C26 H26 119.9 . . ?
C25 C26 C21 120.21(18) . . ?
C25 C26 H26 119.9 . . ?
C28 C27 C20 120.61(17) . . ?
C32 C27 C20 120.02(17) . . ?
C32 C27 C28 119.36(17) . . ?
C27 C28 H28 120.0 . . ?
C29 C28 C27 119.95(18) . . ?
C29 C28 H28 120.0 . . ?
C28 C29 C30 120.90(19) . . ?
C28 C29 C33 119.49(19) . . ?
C30 C29 C33 119.55(18) . . ?
C29 C30 H30 120.6 . . ?
C31 C30 C29 118.84(18) . . ?
C31 C30 H30 120.6 . . ?
C30 C31 C32 120.92(18) . . ?
C30 C31 C34 119.18(18) . . ?
C32 C31 C34 119.77(19) . . ?
C27 C32 H32 120.0 . . ?
C31 C32 C27 120.02(19) . . ?
C31 C32 H32 120.0 . . ?
F1 C33 C29 111.7(2) . . ?
F2 C33 F1 105.0(2) . . ?
F2 C33 F3 107.7(2) . . ?
F2 C33 C29 113.4(2) . . ?
F3 C33 F1 104.7(2) . . ?
F3 C33 C29 113.6(2) . . ?
F4 C34 F6 105.74(17) . . ?
F4 C34 C31 111.66(18) . . ?
F5 C34 F4 106.78(19) . . ?
F5 C34 F6 106.26(18) . . ?
F5 C34 C31 113.02(17) . . ?
F6 C34 C31 112.87(19) . . ?

loop_
_geom_bond_atom_site_label_1
_geom_bond_atom_site_label_2
_geom_bond_distance
_geom_bond_site_symmetry_2
_geom_bond_publ_flag
F1 C33 1.328(3) . ?
F2 C33 1.305(3) . ?
F3 C33 1.307(3) . ?
F4 C34 1.336(3) . ?
F5 C34 1.333(3) . ?
F6 C34 1.336(3) . ?
N1 C6 1.401(2) . ?
N1 C7 1.400(2) . ?
N1 C13 1.416(2) . ?
N2 C19 1.323(2) . ?
N2 C20 1.358(2) . ?
N3 C20 1.315(2) . ?
N3 C21 1.365(2) . ?
C1 H1 0.9500 . ?
C1 C2 1.381(3) . ?
C1 C6 1.396(3) . ?
C2 H2 0.9500 . ?
C2 C3 1.396(3) . ?
C3 H3 0.9500 . ?
C3 C4 1.373(3) . ?
C4 H4 0.9500 . ?
C4 C5 1.403(3) . ?
C5 C6 1.405(3) . ?
C5 C8 1.440(3) . ?
C7 C8 1.411(3) . ?
C7 C12 1.394(3) . ?
C8 C9 1.396(3) . ?
C9 H9 0.9500 . ?
C9 C10 1.375(3) . ?
C10 H10 0.9500 . ?
C10 C11 1.400(3) . ?
C11 H11 0.9500 . ?
C11 C12 1.384(3) . ?
C12 H12 0.9500 . ?
C13 C14 1.396(3) . ?
C13 C18 1.393(3) . ?
C14 H14 0.9500 . ?
C14 C15 1.379(3) . ?
C15 H15 0.9500 . ?
C15 C16 1.397(3) . ?
C16 C17 1.396(3) . ?
C16 C19 1.483(2) . ?
C17 H17 0.9500 . ?
C17 C18 1.385(3) . ?
C18 H18 0.9500 . ?
C19 C22 1.425(3) . ?
C20 C27 1.486(3) . ?
C21 C22 1.422(3) . ?
C21 C26 1.409(3) . ?
C22 C23 1.423(3) . ?
C23 H23 0.9500 . ?
C23 C24 1.363(3) . ?
C24 H24 0.9500 . ?
C24 C25 1.411(3) . ?
C25 H25 0.9500 . ?
C25 C26 1.365(3) . ?
C26 H26 0.9500 . ?
C27 C28 1.394(3) . ?
C27 C32 1.391(3) . ?
C28 H28 0.9500 . ?
C28 C29 1.385(3) . ?
C29 C30 1.390(3) . ?
C29 C33 1.495(3) . ?
C30 H30 0.9500 . ?
C30 C31 1.384(3) . ?
C31 C32 1.388(3) . ?
C31 C34 1.497(3) . ?
C32 H32 0.9500 . ?
